data_2227593
loop_
_publ_author_name
'Subramaniam, Puvaneswary'
'Alias, Yatimah'
'Chandrasekaram, Kumuthini'

_publ_section_title
;
 1,1',2,2'-Tetramethyl-3,3'-(<i>p</i>-phenylenedimethylene)diimidazol-1-ium
 bis(trifluoromethanesulfonate)
;
_journal_coeditor_code HG2702
_journal_issue 9
_journal_name_full 'Acta Crystallographica Section E'
_journal_page_first o2455
_journal_paper_doi 10.1107/S1600536810033490
_journal_volume 66
_journal_year 2010
_chemical_formula_iupac 'C18 H24 N4 2+, 2C F3 O3 S -'
_chemical_formula_moiety 'C18 H24 N4 2+, 2(C F3 O3 S -)'
_chemical_formula_sum 'C20 H24 F6 N4 O6 S2'
_chemical_formula_weight 594.55
_chemical_name_systematic
;
1,1',2,2'-Tetramethyl-3,3'-(<i>p</i>-phenylenedimethylene)diimidazol-1-ium
bis(trifluoromethanesulfonate)
;
_space_group_IT_number 2
_symmetry_cell_setting triclinic
_symmetry_space_group_name_Hall '-P 1'
_symmetry_space_group_name_H-M 'P -1'
_atom_sites_solution_hydrogens geom
_atom_sites_solution_primary direct
_atom_sites_solution_secondary difmap
_audit_creation_method SHELXL-97
_cell_angle_alpha 89.9460(10)
_cell_angle_beta 76.6530(10)
_cell_angle_gamma 75.2130(10)
_cell_formula_units_Z 1
_cell_length_a 7.30540(10)
_cell_length_b 8.0645(2)
_cell_length_c 11.3548(2)
_cell_measurement_reflns_used 1992
_cell_measurement_temperature 100(2)
_cell_measurement_theta_max 28.98
_cell_measurement_theta_min 2.62
_cell_volume 628.14(2)
_computing_cell_refinement 'SAINT (Bruker, 2008)'
_computing_data_collection 'APEX2 (Bruker, 2008)'
_computing_data_reduction 'SAINT (Bruker, 2008)'
_computing_molecular_graphics 'X-SEED (Barbour, 2001)'
_computing_publication_material 'publCIF (Westrip, 2010)'
_computing_structure_refinement 'SHELXL97 (Sheldrick, 2008)'
_computing_structure_solution 'SHELXS97 (Sheldrick, 2008)'
_diffrn_ambient_temperature 100(2)
_diffrn_measured_fraction_theta_full 0.995
_diffrn_measured_fraction_theta_max 0.995
_diffrn_measurement_device_type 'Bruker APEXII CCD'
_diffrn_measurement_method '\f and \w scans'
_diffrn_radiation_monochromator graphite
_diffrn_radiation_source 'fine-focus sealed tube'
_diffrn_radiation_type MoK\a
_diffrn_radiation_wavelength 0.71073
_diffrn_reflns_av_R_equivalents 0.0214
_diffrn_reflns_av_sigmaI/netI 0.0318
_diffrn_reflns_limit_h_max 8
_diffrn_reflns_limit_h_min -8
_diffrn_reflns_limit_k_max 9
_diffrn_reflns_limit_k_min -9
_diffrn_reflns_limit_l_max 13
_diffrn_reflns_limit_l_min -13
_diffrn_reflns_number 5105
_diffrn_reflns_theta_full 25.25
_diffrn_reflns_theta_max 25.25
_diffrn_reflns_theta_min 1.85
_diffrn_standards_number 0
_exptl_absorpt_coefficient_mu 0.301
_exptl_absorpt_correction_T_max 0.9881
_exptl_absorpt_correction_T_min 0.9124
_exptl_absorpt_correction_type multi-scan
_exptl_absorpt_process_details '(SADABS; Sheldrick, 1996)'
_exptl_crystal_colour colourless
_exptl_crystal_density_diffrn 1.572
_exptl_crystal_density_method 'not measured'
_exptl_crystal_description plate
_exptl_crystal_F_000 306
_exptl_crystal_size_max 0.31
_exptl_crystal_size_mid 0.19
_exptl_crystal_size_min 0.04
_refine_diff_density_max 0.325
_refine_diff_density_min -0.367
_refine_ls_extinction_method none
_refine_ls_goodness_of_fit_ref 1.163
_refine_ls_hydrogen_treatment constr
_refine_ls_matrix_type full
_refine_ls_number_parameters 174
_refine_ls_number_reflns 2273
_refine_ls_number_restraints 0
_refine_ls_restrained_S_all 1.163
_refine_ls_R_factor_all 0.0487
_refine_ls_R_factor_gt 0.0415
_refine_ls_shift/su_max 0.000
_refine_ls_shift/su_mean 0.000
_refine_ls_structure_factor_coef Fsqd
_refine_ls_weighting_details 'calc w=1/[\s^2^(Fo^2^)+(0.0241P)^2^+1.0056P] where P=(Fo^2^+2Fc^2^)/3'
_refine_ls_weighting_scheme calc
_refine_ls_wR_factor_gt 0.0990
_refine_ls_wR_factor_ref 0.1025
_reflns_number_gt 1982
_reflns_number_total 2273
_reflns_threshold_expression I>2sigma(I)
_cod_data_source_file hg2702.cif
_cod_data_source_block I
_cod_database_code 2227593
_cod_database_fobs_code 2227593

loop_
_symmetry_equiv_pos_as_xyz
'x, y, z'
'-x, -y, -z'

loop_
_atom_site_type_symbol
_atom_site_label
_atom_site_fract_x
_atom_site_fract_y
_atom_site_fract_z
_atom_site_U_iso_or_equiv
_atom_site_adp_type
_atom_site_calc_flag
_atom_site_refinement_flags
_atom_site_occupancy
_atom_site_disorder_assembly
_atom_site_disorder_group
N N1 0.1441(3) 0.2762(3) 0.18655(19) 0.0160(5) Uani d . 1 . .
N N2 0.3402(3) 0.2113(3) 0.30441(19) 0.0154(5) Uani d . 1 . .
C C1 -0.0172(4) 0.3018(3) 0.4080(2) 0.0184(6) Uani d . 1 . .
H H1A -0.1168 0.4026 0.3949 0.028 Uiso calc R 1 . .
H H1B 0.0251 0.3241 0.4810 0.028 Uiso calc R 1 . .
H H1C -0.0718 0.2022 0.4184 0.028 Uiso calc R 1 . .
C C2 0.1513(4) 0.2664(3) 0.3023(2) 0.0153(5) Uani d . 1 . .
C C3 -0.0369(4) 0.3301(4) 0.1445(3) 0.0214(6) Uani d . 1 . .
H H3A -0.1169 0.2498 0.1703 0.032 Uiso calc R 1 . .
H H3B -0.0050 0.3304 0.0558 0.032 Uiso calc R 1 . .
H H3C -0.1093 0.4459 0.1793 0.032 Uiso calc R 1 . .
C C4 0.3304(4) 0.2260(3) 0.1129(2) 0.0192(6) Uani d . 1 . .
H H4 0.3651 0.2214 0.0268 0.023 Uiso calc R 1 . .
C C5 0.4525(4) 0.1851(3) 0.1863(2) 0.0191(6) Uani d . 1 . .
H H5 0.5906 0.1454 0.1620 0.023 Uiso calc R 1 . .
C C6 0.4164(4) 0.1924(3) 0.4137(2) 0.0165(6) Uani d . 1 . .
H H6A 0.5389 0.0992 0.3970 0.020 Uiso calc R 1 . .
H H6B 0.3214 0.1575 0.4796 0.020 Uiso calc R 1 . .
C C7 0.4564(3) 0.3550(3) 0.4568(2) 0.0144(5) Uani d . 1 . .
C C8 0.4553(4) 0.4977(3) 0.3878(2) 0.0166(6) Uani d . 1 . .
H H8 0.4247 0.4974 0.3109 0.020 Uiso calc R 1 . .
C C9 0.5011(4) 0.3589(3) 0.5692(2) 0.0155(5) Uani d . 1 . .
H H9 0.5018 0.2624 0.6173 0.019 Uiso calc R 1 . .
S S1 1.07181(10) 0.18928(9) 0.76648(6) 0.01802(18) Uani d . 1 . .
F F1 0.7150(2) 0.1636(2) 0.78601(16) 0.0331(4) Uani d . 1 . .
F F2 0.7393(2) 0.3543(2) 0.91048(16) 0.0334(4) Uani d . 1 . .
F F3 0.8292(2) 0.0858(2) 0.94182(14) 0.0272(4) Uani d . 1 . .
O O1 1.0372(3) 0.3265(3) 0.68688(17) 0.0283(5) Uani d . 1 . .
O O2 1.1362(3) 0.0188(3) 0.70802(19) 0.0332(5) Uani d . 1 . .
O O3 1.1741(3) 0.2164(3) 0.85592(18) 0.0262(5) Uani d . 1 . .
C C10 0.8268(4) 0.1991(3) 0.8556(2) 0.0204(6) Uani d . 1 . .

loop_
_atom_site_aniso_label
_atom_site_aniso_U_11
_atom_site_aniso_U_22
_atom_site_aniso_U_33
_atom_site_aniso_U_12
_atom_site_aniso_U_13
_atom_site_aniso_U_23
N1 0.0189(12) 0.0156(11) 0.0150(11) -0.0052(9) -0.0060(9) -0.0006(9)
N2 0.0154(11) 0.0174(12) 0.0136(11) -0.0046(9) -0.0035(9) 0.0001(9)
C1 0.0180(14) 0.0191(14) 0.0177(13) -0.0044(11) -0.0039(11) 0.0009(11)
C2 0.0188(13) 0.0130(13) 0.0162(13) -0.0063(11) -0.0059(11) 0.0002(10)
C3 0.0221(15) 0.0233(15) 0.0215(14) -0.0053(12) -0.0111(12) 0.0003(11)
C4 0.0247(15) 0.0190(14) 0.0136(13) -0.0081(12) -0.0009(11) -0.0017(10)
C5 0.0173(14) 0.0215(14) 0.0174(14) -0.0062(11) -0.0007(11) -0.0032(11)
C6 0.0160(13) 0.0192(14) 0.0157(13) -0.0050(11) -0.0060(10) 0.0020(10)
C7 0.0073(12) 0.0192(13) 0.0151(13) -0.0022(10) -0.0011(10) -0.0011(10)
C8 0.0150(13) 0.0227(14) 0.0123(12) -0.0038(11) -0.0047(10) 0.0009(10)
C9 0.0131(13) 0.0171(13) 0.0155(13) -0.0022(10) -0.0041(10) 0.0029(10)
S1 0.0180(4) 0.0213(4) 0.0143(3) -0.0061(3) -0.0019(3) -0.0007(3)
F1 0.0283(10) 0.0448(11) 0.0367(10) -0.0189(8) -0.0182(8) 0.0115(8)
F2 0.0254(9) 0.0241(9) 0.0409(11) 0.0004(7) 0.0038(8) -0.0048(8)
F3 0.0329(10) 0.0300(9) 0.0213(9) -0.0150(8) -0.0044(7) 0.0088(7)
O1 0.0382(12) 0.0340(12) 0.0190(10) -0.0182(10) -0.0098(9) 0.0098(9)
O2 0.0293(12) 0.0287(12) 0.0355(13) -0.0059(9) 0.0024(10) -0.0137(10)
O3 0.0222(11) 0.0357(12) 0.0227(11) -0.0089(9) -0.0081(8) 0.0034(9)
C10 0.0216(15) 0.0187(14) 0.0209(14) -0.0047(11) -0.0060(12) 0.0023(11)

loop_
_atom_type_symbol
_atom_type_description
_atom_type_scat_dispersion_real
_atom_type_scat_dispersion_imag
_atom_type_scat_source
C C 0.0033 0.0016 'International Tables Vol C Tables 4.2.6.8 and 6.1.1.4'
H H 0.0000 0.0000 'International Tables Vol C Tables 4.2.6.8 and 6.1.1.4'
N N 0.0061 0.0033 'International Tables Vol C Tables 4.2.6.8 and 6.1.1.4'
O O 0.0106 0.0060 'International Tables Vol C Tables 4.2.6.8 and 6.1.1.4'
F F 0.0171 0.0103 'International Tables Vol C Tables 4.2.6.8 and 6.1.1.4'
S S 0.1246 0.1234 'International Tables Vol C Tables 4.2.6.8 and 6.1.1.4'

loop_
_geom_angle_atom_site_label_1
_geom_angle_atom_site_label_2
_geom_angle_atom_site_label_3
_geom_angle_site_symmetry_1
_geom_angle_site_symmetry_3
_geom_angle
_geom_angle_publ_flag
C2 N1 C4 . . 109.9(2) ?
C2 N1 C3 . . 124.5(2) ?
C4 N1 C3 . . 125.6(2) ?
C2 N2 C5 . . 109.0(2) ?
C2 N2 C6 . . 125.6(2) ?
C5 N2 C6 . . 125.3(2) ?
C2 C1 H1A . . 109.5 ?
C2 C1 H1B . . 109.5 ?
H1A C1 H1B . . 109.5 ?
C2 C1 H1C . . 109.5 ?
H1A C1 H1C . . 109.5 ?
H1B C1 H1C . . 109.5 ?
N1 C2 N2 . . 107.0(2) ?
N1 C2 C1 . . 126.3(2) ?
N2 C2 C1 . . 126.6(2) ?
N1 C3 H3A . . 109.5 ?
N1 C3 H3B . . 109.5 ?
H3A C3 H3B . . 109.5 ?
N1 C3 H3C . . 109.5 ?
H3A C3 H3C . . 109.5 ?
H3B C3 H3C . . 109.5 ?
C5 C4 N1 . . 106.8(2) ?
C5 C4 H4 . . 126.6 ?
N1 C4 H4 . . 126.6 ?
C4 C5 N2 . . 107.3(2) ?
C4 C5 H5 . . 126.4 ?
N2 C5 H5 . . 126.4 ?
N2 C6 C7 . . 113.6(2) ?
N2 C6 H6A . . 108.8 ?
C7 C6 H6A . . 108.8 ?
N2 C6 H6B . . 108.8 ?
C7 C6 H6B . . 108.8 ?
H6A C6 H6B . . 107.7 ?
C9 C7 C8 . . 118.8(2) ?
C9 C7 C6 . . 118.2(2) ?
C8 C7 C6 . . 123.0(2) ?
C7 C8 C9 . 2_666 120.3(2) ?
C7 C8 H8 . . 119.8 ?
C9 C8 H8 2_666 . 119.8 ?
C7 C9 C8 . 2_666 120.9(2) ?
C7 C9 H9 . . 119.5 ?
C8 C9 H9 2_666 . 119.5 ?
O1 S1 O3 . . 115.23(12) ?
O1 S1 O2 . . 115.05(13) ?
O3 S1 O2 . . 114.61(13) ?
O1 S1 C10 . . 102.57(13) ?
O3 S1 C10 . . 103.71(12) ?
O2 S1 C10 . . 103.25(13) ?
F2 C10 F3 . . 107.4(2) ?
F2 C10 F1 . . 107.8(2) ?
F3 C10 F1 . . 107.1(2) ?
F2 C10 S1 . . 111.33(19) ?
F3 C10 S1 . . 111.72(19) ?
F1 C10 S1 . . 111.34(19) ?

loop_
_geom_bond_atom_site_label_1
_geom_bond_atom_site_label_2
_geom_bond_site_symmetry_2
_geom_bond_distance
_geom_bond_publ_flag
N1 C2 . 1.329(3) ?
N1 C4 . 1.382(3) ?
N1 C3 . 1.471(3) ?
N2 C2 . 1.343(3) ?
N2 C5 . 1.386(3) ?
N2 C6 . 1.466(3) ?
C1 C2 . 1.475(4) ?
C1 H1A . 0.9800 ?
C1 H1B . 0.9800 ?
C1 H1C . 0.9800 ?
C3 H3A . 0.9800 ?
C3 H3B . 0.9800 ?
C3 H3C . 0.9800 ?
C4 C5 . 1.339(4) ?
C4 H4 . 0.9500 ?
C5 H5 . 0.9500 ?
C6 C7 . 1.520(4) ?
C6 H6A . 0.9900 ?
C6 H6B . 0.9900 ?
C7 C9 . 1.390(4) ?
C7 C8 . 1.391(4) ?
C8 C9 2_666 1.392(4) ?
C8 H8 . 0.9500 ?
C9 C8 2_666 1.392(4) ?
C9 H9 . 0.9500 ?
S1 O1 . 1.438(2) ?
S1 O3 . 1.439(2) ?
S1 O2 . 1.442(2) ?
S1 C10 . 1.824(3) ?
F1 C10 . 1.338(3) ?
F2 C10 . 1.331(3) ?
F3 C10 . 1.338(3) ?

loop_
_geom_hbond_atom_site_label_D
_geom_hbond_atom_site_label_H
_geom_hbond_atom_site_label_A
_geom_hbond_site_symmetry_A
_geom_hbond_distance_DH
_geom_hbond_distance_HA
_geom_hbond_distance_DA
_geom_hbond_angle_DHA
C6 H6A O2 2_756 0.99 2.35 3.251(3) 151.6
C3 H3A O2 2_656 0.98 2.59 3.424(4) 143.6
C1 H1C O2 2_656 0.98 2.49 3.296(3) 139.2
C1 H1B O1 1_455 0.98 2.36 3.293(3) 158.8
C1 H1A O1 2_666 0.98 2.52 3.164(3) 122.8
